data_7229817
loop_
_publ_author_name
'You, Li-Xin'
'Zhao, Bai-Bei'
'Liu, Hui-Jie'
'Wang, Shu-Ju'
'Xiong, Gang'
'He, Yong-Ke'
'Ding, Fu'
'Joos, Jonas J.'
'Smet, Philippe F.'
'Sun, Ya-Guang'

_publ_section_title
;
 2D and 3D lanthanide metal--organic frameworks constructed from three
 benzenedicarboxylate ligands: synthesis, structure and luminescent
 properties
;
_journal_issue 5
_journal_name_full CrystEngComm
_journal_page_first 615
_journal_paper_doi 10.1039/C7CE01773A
_journal_volume 20
_journal_year 2018
_chemical_formula_moiety 'C51 H39 Dy4 N O29, C3 H7 N O, H2 O'
_chemical_formula_sum 'C54 H48 Dy4 N2 O31'
_chemical_formula_weight 1870.94
_space_group_crystal_system triclinic
_space_group_IT_number 2
_space_group_name_Hall '-P 1'
_space_group_name_H-M_alt 'P -1'
_symmetry_space_group_name_Hall '-P 1'
_symmetry_space_group_name_H-M 'P -1'
_atom_sites_solution_hydrogens mixed
_atom_sites_solution_primary direct
_audit_block_doi 10.5517/cc1j7mr4
_audit_creation_date 2017-12-05
_audit_creation_method
;
Olex2 1.2
(compiled 2016.09.09 svn.r3337 for OlexSys, GUI svn.r5227)
;
_audit_update_record
;
2015-06-18 deposited with the CCDC.
2017-12-27 downloaded from the CCDC.
;
_cell_angle_alpha 86.10(3)
_cell_angle_beta 83.59(3)
_cell_angle_gamma 78.31(3)
_cell_formula_units_Z 2
_cell_length_a 10.830(2)
_cell_length_b 14.130(3)
_cell_length_c 20.070(4)
_cell_measurement_reflns_used 8861
_cell_measurement_temperature 293(2)
_cell_measurement_theta_max 27.5
_cell_measurement_theta_min 3.1
_cell_volume 2985.5(11)
_computing_cell_refinement 'CrystalClear-SM Expert 2.0 r1 (Rigaku, 2009)'
_computing_data_collection 'CrystalClear-SM Expert 2.0 r1 (Rigaku, 2009)'
_computing_data_reduction 'CrystalClear-SM Expert 2.0 r1 (Rigaku, 2009)'
_computing_molecular_graphics 'Olex2 (Dolomanov et al., 2009)'
_computing_publication_material 'Olex2 (Dolomanov et al., 2009)'
_computing_structure_refinement 'ShelXL (Sheldrick, 2015)'
_computing_structure_solution 'ShelXS (Sheldrick, 2008)'
_diffrn_ambient_temperature 293(2)
_diffrn_detector CCD
_diffrn_detector_area_resol_mean 13.6612
_diffrn_measured_fraction_theta_full 0.996
_diffrn_measured_fraction_theta_max 0.990
_diffrn_measurement_details
;
scan:
    Number of images: 180
               Slice: -60.0000 - 120.0000
         Image width: 1.0000
            Exp time: 18.0000
       Rotation axis: Omega
               Omega: 0.0000
                 Chi: 54.0000
                 Phi: 0.0000
                 XTD: 50.0801
              2theta: 29.9072
scan:
    Number of images: 180
               Slice: -60.0000 - 120.0000
         Image width: 1.0000
            Exp time: 18.0000
       Rotation axis: Omega
               Omega: 0.0000
                 Chi: 54.0000
                 Phi: 120.0000
                 XTD: 50.0801
              2theta: 29.9072
scan:
    Number of images: 180
               Slice: -60.0000 - 120.0000
         Image width: 1.0000
            Exp time: 18.0000
       Rotation axis: Omega
               Omega: 0.0000
                 Chi: 54.0000
                 Phi: 240.0000
                 XTD: 50.0801
              2theta: 29.9072
;
_diffrn_measurement_device
;
XtaLABmini: Fixed Chi 2 circle
;
_diffrn_measurement_device_type 'Rigaku Mercury375R (2x2 bin mode)'
_diffrn_measurement_method '\w scans'
_diffrn_measurement_specimen_support Fiber
_diffrn_orient_matrix_type d*Trek
_diffrn_orient_matrix_UB_11 -0.091292
_diffrn_orient_matrix_UB_12 -0.007655
_diffrn_orient_matrix_UB_13 0.024061
_diffrn_orient_matrix_UB_21 0.012949
_diffrn_orient_matrix_UB_22 -0.065545
_diffrn_orient_matrix_UB_23 -0.027741
_diffrn_orient_matrix_UB_31 0.018146
_diffrn_orient_matrix_UB_32 -0.012874
_diffrn_orient_matrix_UB_33 0.044993
_diffrn_radiation_monochromator graphite
_diffrn_radiation_type MoK\a
_diffrn_radiation_wavelength 0.71073
_diffrn_reflns_av_R_equivalents 0.1141
_diffrn_reflns_av_unetI/netI 0.1129
_diffrn_reflns_Laue_measured_fraction_full 0.996
_diffrn_reflns_Laue_measured_fraction_max 0.990
_diffrn_reflns_limit_h_max 14
_diffrn_reflns_limit_h_min -14
_diffrn_reflns_limit_k_max 18
_diffrn_reflns_limit_k_min -18
_diffrn_reflns_limit_l_max 26
_diffrn_reflns_limit_l_min -26
_diffrn_reflns_number 30302
_diffrn_reflns_point_group_measured_fraction_full 0.996
_diffrn_reflns_point_group_measured_fraction_max 0.990
_diffrn_reflns_theta_full 25.242
_diffrn_reflns_theta_max 27.493
_diffrn_reflns_theta_min 3.067
_diffrn_source 'Sealed Tube'
_diffrn_source_current 12.0
_diffrn_source_power 0.6
_diffrn_source_voltage 50.0
_exptl_absorpt_coefficient_mu 5.044
_exptl_absorpt_correction_T_max 0.996
_exptl_absorpt_correction_T_min 0.993
_exptl_absorpt_correction_type numerical
_exptl_crystal_colour Colorless
_exptl_crystal_density_diffrn 2.081
_exptl_crystal_description Prism
_exptl_crystal_F_000 1796
_exptl_crystal_size_max 0.2
_exptl_crystal_size_mid 0.2
_exptl_crystal_size_min 0.2
_refine_diff_density_max 2.427
_refine_diff_density_min -2.138
_refine_diff_density_rms 0.217
_refine_ls_extinction_method none
_refine_ls_goodness_of_fit_ref 1.008
_refine_ls_hydrogen_treatment constr
_refine_ls_matrix_type full
_refine_ls_number_parameters 824
_refine_ls_number_reflns 13572
_refine_ls_number_restraints 0
_refine_ls_restrained_S_all 1.008
_refine_ls_R_factor_all 0.0469
_refine_ls_R_factor_gt 0.0424
_refine_ls_shift/su_max 0.002
_refine_ls_shift/su_mean 0.000
_refine_ls_structure_factor_coef Fsqd
_refine_ls_weighting_details 'w=1/[\s^2^(Fo^2^)+(0.0172P)^2^] where P=(Fo^2^+2Fc^2^)/3'
_refine_ls_weighting_scheme calc
_refine_ls_wR_factor_gt 0.1061
_refine_ls_wR_factor_ref 0.1092
_reflns_Friedel_coverage 0.000
_reflns_number_gt 12051
_reflns_number_total 13572
_reflns_threshold_expression 'I > 2\s(I)'
_cod_data_source_file c7ce01773a2.cif
_cod_data_source_block shelxl_CCDC9
_cod_depositor_comments
;
The following automatic conversions were performed:

'_exptl_absorpt_correction_type' value 'Numerical' changed to
'numerical' according to
/home/data/users/saulius/crontab/automatic-downloads/rss-feeds/RSC/lib/dictionaries/cif_core.dic
dictionary named 'cif_core.dic' version 2.4.2 from 2011-04-26.

Automatic conversion script
Id: cif_fix_values 4973 2017-02-22 13:04:09Z antanas 

 Adding full bibliography for 7229803--7229819.cif.
;
_cod_database_code 7229817
_shelx_space_group_comment
;
The symmetry employed for this shelxl refinement is uniquely defined
by the following loop, which should always be used as a source of
symmetry information in preference to the above space-group names.
They are only intended as comments.
;
_olex2_refinement_description
;
1. Fixed Uiso
 At 1.2 times of:
  All C(H) groups
 At 1.5 times of:
  All C(H,H,H) groups, All O(H,H) groups
2.a Riding coordinates:
 O25(H25A,H25B), O26(H26A,H26B), O27(H27A,H27B), O28(H28A,H28B), O31(H31A,H31B)
2.b Aromatic/amide H refined with riding coordinates:
 C3(H3), C4(H4), C5(H5), C7(H7), C11(H11), C12(H12), C13(H13), C15(H15),
 C19(H19), C20(H20), C21(H21), C23(H23), C27(H27), C28(H28), C29(H29), C31(H31),
  C35(H35), C36(H36), C37(H37), C39(H39), C43(H43), C44(H44), C45(H45),
 C47(H47), C49(H49), C52(H52)
2.c Idealised Me refined as rotating group:
 C50(H50A,H50B,H50C), C51(H51A,H51B,H51C), C53(H53A,H53B,H53C), C54(H54A,H54B,
 H54C)
;
_shelx_shelxl_version_number 2016/6
_olex2_submission_special_instructions 'No special instructions were received'

loop_
_space_group_symop_operation_xyz
'x, y, z'
'-x, -y, -z'

loop_
_atom_site_label
_atom_site_type_symbol
_atom_site_fract_x
_atom_site_fract_y
_atom_site_fract_z
_atom_site_U_iso_or_equiv
_atom_site_adp_type
_atom_site_occupancy
_atom_site_site_symmetry_order
_atom_site_calc_flag
_atom_site_refinement_flags_posn
Dy1 Dy 0.28674(2) 0.44567(2) 0.17242(2) 0.01551(7) Uani 1 1 d .
Dy2 Dy -0.08813(2) 0.23688(2) 0.19652(2) 0.01659(7) Uani 1 1 d .
Dy3 Dy 0.27177(2) 0.69266(2) 0.30936(2) 0.01531(7) Uani 1 1 d .
Dy4 Dy -0.04623(2) 0.98823(2) 0.35254(2) 0.02034(8) Uani 1 1 d .
O1 O -0.1347(4) 0.8523(3) 0.3498(3) 0.0423(12) Uani 1 1 d .
O2 O 0.0574(4) 0.7677(3) 0.3248(2) 0.0284(9) Uani 1 1 d .
O3 O 0.0716(4) 0.4658(3) 0.2033(2) 0.0276(9) Uani 1 1 d .
O4 O -0.0786(4) 0.3816(3) 0.2323(2) 0.0293(9) Uani 1 1 d .
O5 O 0.1673(4) -0.0260(3) 0.3104(2) 0.0351(11) Uani 1 1 d .
O6 O 0.3018(4) -0.1580(3) 0.2766(2) 0.0365(11) Uani 1 1 d .
O7 O 0.2752(4) 0.2807(3) 0.2032(2) 0.0304(10) Uani 1 1 d .
O8 O 0.4700(4) 0.3016(3) 0.1922(2) 0.0281(9) Uani 1 1 d .
O9 O 0.2032(4) 0.3822(4) 0.0780(2) 0.0388(12) Uani 1 1 d .
O10 O 0.3895(4) 0.4204(3) 0.0586(2) 0.0277(9) Uani 1 1 d .
O11 O 0.4547(3) 0.5173(3) 0.1786(2) 0.0239(9) Uani 1 1 d .
O12 O 0.4592(3) 0.6320(3) 0.2495(2) 0.0267(9) Uani 1 1 d .
O13 O 0.2097(4) 0.5944(3) 0.1124(2) 0.0294(10) Uani 1 1 d .
O14 O 0.2098(4) 0.6641(3) 0.2075(2) 0.0271(9) Uani 1 1 d .
O15 O -0.0493(5) 0.9934(4) 0.2405(2) 0.0455(13) Uani 1 1 d .
O16 O -0.0906(4) 1.0904(3) 0.1502(2) 0.0311(10) Uani 1 1 d .
O17 O 0.2067(4) 0.5622(3) 0.3644(2) 0.0352(11) Uani 1 1 d .
O18 O 0.2719(4) 0.4555(4) 0.2859(2) 0.0336(11) Uani 1 1 d .
O19 O 0.0030(4) 0.1880(3) 0.3011(2) 0.0307(10) Uani 1 1 d .
O20 O -0.0065(4) 0.1194(3) 0.4035(2) 0.0321(10) Uani 1 1 d .
O21 O -0.2517(4) 0.2404(4) 0.5804(2) 0.0366(12) Uani 1 1 d .
O22 O -0.4177(4) 0.3482(4) 0.6068(2) 0.0392(12) Uani 1 1 d .
O23 O -0.2336(4) 0.0984(3) 0.3453(2) 0.0269(9) Uani 1 1 d .
O24 O -0.2580(4) 0.2200(3) 0.26820(19) 0.0269(9) Uani 1 1 d .
O25 O 0.1219(4) 0.1827(3) 0.1577(2) 0.0353(11) Uani 1 1 d .
H25A H 0.153350 0.207975 0.121807 0.053 Uiso 1 1 d R
H25B H 0.167740 0.137675 0.179387 0.053 Uiso 1 1 d R
O26 O -0.0393(4) 0.3305(4) 0.0913(2) 0.0404(12) Uani 1 1 d .
H26A H 0.026613 0.355238 0.086122 0.061 Uiso 1 1 d R
H26B H -0.088547 0.337929 0.060352 0.061 Uiso 1 1 d R
O27 O -0.2738(4) 0.2951(4) 0.1439(2) 0.0373(12) Uani 1 1 d .
H27A H -0.270629 0.328549 0.107163 0.056 Uiso 1 1 d R
H27B H -0.344179 0.282639 0.161583 0.056 Uiso 1 1 d R
O28 O 0.0679(4) 0.9112(3) 0.4409(2) 0.0302(10) Uani 1 1 d .
H28A H 0.030049 0.905693 0.479972 0.045 Uiso 1 1 d R
H28B H 0.146939 0.889003 0.433692 0.045 Uiso 1 1 d R
O29 O -0.1859(4) 0.9854(3) 0.4587(2) 0.0380(11) Uani 1 1 d .
N1 N -0.3268(6) 0.9264(6) 0.5340(4) 0.0536(18) Uani 1 1 d .
C1 C -0.0610(6) 0.7744(4) 0.3335(3) 0.0260(13) Uani 1 1 d .
C2 C -0.1185(5) 0.6890(4) 0.3250(3) 0.0232(12) Uani 1 1 d .
C3 C -0.2394(6) 0.6823(5) 0.3555(4) 0.0351(16) Uani 1 1 d .
H3 H -0.287153 0.733465 0.379656 0.042 Uiso 1 1 calc R
C4 C -0.2880(6) 0.6014(6) 0.3502(4) 0.0440(19) Uani 1 1 d .
H4 H -0.366462 0.596464 0.372712 0.053 Uiso 1 1 calc R
C5 C -0.2206(6) 0.5263(5) 0.3112(3) 0.0327(15) Uani 1 1 d .
H5 H -0.254232 0.471544 0.307558 0.039 Uiso 1 1 calc R
C6 C -0.1025(5) 0.5333(4) 0.2776(3) 0.0207(11) Uani 1 1 d .
C7 C -0.0523(5) 0.6132(4) 0.2856(3) 0.0203(11) Uani 1 1 d .
H7 H 0.027525 0.617051 0.264344 0.024 Uiso 1 1 calc R
C8 C -0.0315(5) 0.4556(4) 0.2347(3) 0.0199(11) Uani 1 1 d .
C9 C 0.2725(6) -0.0682(4) 0.2847(3) 0.0243(12) Uani 1 1 d .
C10 C 0.3725(5) -0.0108(4) 0.2609(3) 0.0229(12) Uani 1 1 d .
C11 C 0.4981(6) -0.0572(5) 0.2480(4) 0.0353(15) Uani 1 1 d .
H11 H 0.520561 -0.123904 0.255222 0.042 Uiso 1 1 calc R
C12 C 0.5907(6) -0.0040(5) 0.2243(5) 0.054(2) Uani 1 1 d .
H12 H 0.674777 -0.035199 0.216136 0.065 Uiso 1 1 calc R
C13 C 0.5576(6) 0.0946(5) 0.2129(4) 0.0353(16) Uani 1 1 d .
H13 H 0.620041 0.129688 0.197850 0.042 Uiso 1 1 calc R
C14 C 0.4314(5) 0.1426(4) 0.2238(3) 0.0219(12) Uani 1 1 d .
C15 C 0.3412(5) 0.0883(4) 0.2495(3) 0.0221(12) Uani 1 1 d .
H15 H 0.257529 0.119697 0.259142 0.027 Uiso 1 1 calc R
C16 C 0.3922(5) 0.2473(4) 0.2058(3) 0.0204(11) Uani 1 1 d .
C17 C 0.2997(5) 0.3913(4) 0.0380(3) 0.0243(12) Uani 1 1 d .
C18 C 0.3062(6) 0.3664(5) -0.0340(3) 0.0296(14) Uani 1 1 d .
C19 C 0.2320(7) 0.3061(7) -0.0539(4) 0.054(2) Uani 1 1 d .
H19 H 0.177878 0.279586 -0.022056 0.065 Uiso 1 1 calc R
C20 C 0.2382(8) 0.2848(7) -0.1220(4) 0.057(2) Uani 1 1 d .
H20 H 0.182532 0.249854 -0.136153 0.068 Uiso 1 1 calc R
C21 C 0.3291(6) 0.3171(5) -0.1677(3) 0.0373(16) Uani 1 1 d .
H21 H 0.339496 0.298103 -0.211808 0.045 Uiso 1 1 calc R
C22 C 0.4045(5) 0.3772(4) -0.1485(3) 0.0215(12) Uani 1 1 d .
C23 C 0.3927(5) 0.4021(4) -0.0813(3) 0.0208(11) Uani 1 1 d .
H23 H 0.442487 0.442542 -0.068108 0.025 Uiso 1 1 calc R
C24 C 0.4964(5) 0.5881(4) 0.1955(3) 0.0181(11) Uani 1 1 d .
C25 C 0.1815(5) 0.6665(4) 0.1487(3) 0.0205(11) Uani 1 1 d .
C26 C 0.1047(5) 0.7599(4) 0.1206(3) 0.0180(11) Uani 1 1 d .
C27 C 0.0754(5) 0.7673(4) 0.0540(3) 0.0235(12) Uani 1 1 d .
H27 H 0.104295 0.714916 0.026849 0.028 Uiso 1 1 calc R
C28 C 0.0055(6) 0.8499(5) 0.0283(3) 0.0310(14) Uani 1 1 d .
H28 H -0.013477 0.853104 -0.015971 0.037 Uiso 1 1 calc R
C29 C -0.0380(6) 0.9299(4) 0.0676(3) 0.0249(12) Uani 1 1 d .
H29 H -0.084495 0.986678 0.049682 0.030 Uiso 1 1 calc R
C30 C -0.0104(5) 0.9233(4) 0.1348(3) 0.0216(12) Uani 1 1 d .
C31 C 0.0607(5) 0.8383(4) 0.1612(3) 0.0191(11) Uani 1 1 d .
H31 H 0.078609 0.833971 0.205707 0.023 Uiso 1 1 calc R
C32 C -0.0524(5) 1.0087(5) 0.1781(3) 0.0259(13) Uani 1 1 d .
C33 C 0.0117(5) 0.1888(4) 0.3632(3) 0.0221(12) Uani 1 1 d .
C34 C 0.0465(5) 0.2723(4) 0.3929(3) 0.0209(11) Uani 1 1 d .
C35 C 0.0152(6) 0.2870(5) 0.4611(3) 0.0340(15) Uani 1 1 d .
H35 H -0.030494 0.246116 0.486896 0.041 Uiso 1 1 calc R
C36 C 0.0505(7) 0.3608(5) 0.4911(3) 0.0365(16) Uani 1 1 d .
H36 H 0.029729 0.368965 0.536815 0.044 Uiso 1 1 calc R
C37 C 0.1176(6) 0.4232(5) 0.4524(3) 0.0314(14) Uani 1 1 d .
H37 H 0.141343 0.473445 0.472331 0.038 Uiso 1 1 calc R
C38 C 0.1486(5) 0.4101(4) 0.3844(3) 0.0204(11) Uani 1 1 d .
C39 C 0.1150(5) 0.3342(4) 0.3543(3) 0.0196(11) Uani 1 1 d .
H39 H 0.138074 0.324685 0.308887 0.024 Uiso 1 1 calc R
C40 C 0.2149(5) 0.4792(4) 0.3417(3) 0.0236(12) Uani 1 1 d .
C41 C -0.3499(5) 0.2957(4) 0.5638(3) 0.0233(12) Uani 1 1 d .
C42 C -0.3842(5) 0.3028(4) 0.4931(3) 0.0227(12) Uani 1 1 d .
C43 C -0.4776(6) 0.3781(5) 0.4744(3) 0.0312(14) Uani 1 1 d .
H43 H -0.524076 0.419045 0.506601 0.037 Uiso 1 1 calc R
C44 C -0.5032(6) 0.3937(5) 0.4072(4) 0.0382(17) Uani 1 1 d .
H44 H -0.564692 0.445922 0.394617 0.046 Uiso 1 1 calc R
C45 C -0.4372(5) 0.3315(5) 0.3597(3) 0.0280(13) Uani 1 1 d .
H45 H -0.452153 0.342659 0.314876 0.034 Uiso 1 1 calc R
C46 C -0.3484(5) 0.2525(4) 0.3792(3) 0.0200(11) Uani 1 1 d .
C47 C -0.3200(5) 0.2378(4) 0.4458(3) 0.0213(11) Uani 1 1 d .
H47 H -0.258961 0.185208 0.458350 0.026 Uiso 1 1 calc R
C48 C -0.2747(5) 0.1846(4) 0.3279(3) 0.0203(11) Uani 1 1 d .
C49 C -0.2313(7) 0.9198(6) 0.4892(4) 0.052(2) Uani 1 1 d .
H49 H -0.191278 0.857316 0.478435 0.062 Uiso 1 1 calc R
C50 C -0.3838(9) 1.0213(8) 0.5611(5) 0.074(3) Uani 1 1 d .
H50A H -0.382997 1.070613 0.525761 0.110 Uiso 1 1 calc GR
H50B H -0.335978 1.033947 0.595801 0.110 Uiso 1 1 calc GR
H50C H -0.469610 1.021248 0.579257 0.110 Uiso 1 1 calc GR
C51 C -0.3724(10) 0.8478(8) 0.5695(6) 0.087(4) Uani 1 1 d .
H51A H -0.365684 0.850694 0.616544 0.131 Uiso 1 1 calc GR
H51B H -0.322770 0.787887 0.553525 0.131 Uiso 1 1 calc GR
H51C H -0.459454 0.851694 0.562260 0.131 Uiso 1 1 calc GR
O30 O 0.2424(7) 1.0652(6) 0.0618(4) 0.087(2) Uani 1 1 d .
N2 N 0.3599(7) 0.9186(6) 0.0427(5) 0.073(3) Uani 1 1 d .
C52 C 0.2905(9) 0.9901(8) 0.0828(7) 0.079(3) Uani 1 1 d .
H52 H 0.282041 0.977400 0.129029 0.094 Uiso 1 1 calc R
C53 C 0.4183(13) 0.8296(9) 0.0766(8) 0.127(6) Uani 1 1 d .
H53A H 0.502396 0.833852 0.085284 0.190 Uiso 1 1 calc GR
H53B H 0.422543 0.776303 0.048662 0.190 Uiso 1 1 calc GR
H53C H 0.368771 0.819727 0.118272 0.190 Uiso 1 1 calc GR
C54 C 0.3769(13) 0.9245(12) -0.0279(7) 0.127(6) Uani 1 1 d .
H54A H 0.321343 0.889489 -0.045377 0.190 Uiso 1 1 calc GR
H54B H 0.463236 0.896902 -0.042930 0.190 Uiso 1 1 calc GR
H54C H 0.357877 0.991048 -0.043559 0.190 Uiso 1 1 calc GR
O31 O 0.6536(5) 0.3649(4) 0.0228(2) 0.0508(15) Uani 1 1 d .
H31A H 0.625135 0.411688 -0.003712 0.076 Uiso 1 1 d R
H31B H 0.678995 0.308398 0.008328 0.076 Uiso 1 1 d R

loop_
_atom_site_aniso_label
_atom_site_aniso_U_11
_atom_site_aniso_U_22
_atom_site_aniso_U_33
_atom_site_aniso_U_23
_atom_site_aniso_U_13
_atom_site_aniso_U_12
Dy1 0.01907(13) 0.01292(13) 0.01438(13) -0.00152(10) 0.00392(9) -0.00549(10)
Dy2 0.01989(13) 0.01388(13) 0.01660(13) -0.00478(10) 0.00177(9) -0.00538(10)
Dy3 0.02116(13) 0.01114(13) 0.01353(13) -0.00262(10) 0.00411(9) -0.00546(9)
Dy4 0.02726(15) 0.01427(14) 0.01957(14) -0.00371(11) -0.00268(10) -0.00316(10)
O1 0.037(3) 0.021(2) 0.070(4) -0.024(2) 0.004(2) -0.0048(19)
O2 0.023(2) 0.034(3) 0.031(2) -0.011(2) 0.0006(17) -0.0123(18)
O3 0.021(2) 0.027(2) 0.033(2) -0.0101(19) 0.0083(17) -0.0022(17)
O4 0.039(2) 0.017(2) 0.034(2) -0.0107(18) 0.0035(18) -0.0112(18)
O5 0.025(2) 0.026(2) 0.053(3) -0.004(2) 0.008(2) -0.0075(18)
O6 0.052(3) 0.014(2) 0.041(3) 0.001(2) 0.012(2) -0.011(2)
O7 0.024(2) 0.017(2) 0.051(3) 0.003(2) -0.0011(19) -0.0072(17)
O8 0.024(2) 0.020(2) 0.040(3) 0.0015(19) 0.0018(17) -0.0094(17)
O9 0.045(3) 0.059(3) 0.019(2) -0.014(2) 0.0160(19) -0.032(2)
O10 0.023(2) 0.041(3) 0.020(2) -0.0125(19) 0.0054(16) -0.0104(18)
O11 0.024(2) 0.023(2) 0.025(2) -0.0074(17) 0.0084(16) -0.0097(16)
O12 0.021(2) 0.042(3) 0.019(2) -0.0132(19) 0.0065(15) -0.0101(18)
O13 0.042(2) 0.016(2) 0.027(2) -0.0031(18) -0.0030(18) 0.0026(18)
O14 0.030(2) 0.027(2) 0.021(2) 0.0011(18) -0.0053(16) 0.0037(18)
O15 0.058(3) 0.046(3) 0.026(2) -0.018(2) -0.005(2) 0.012(2)
O16 0.040(2) 0.015(2) 0.039(3) -0.0090(19) -0.0007(19) -0.0066(18)
O17 0.054(3) 0.020(2) 0.037(3) 0.005(2) -0.004(2) -0.022(2)
O18 0.041(2) 0.050(3) 0.015(2) 0.001(2) 0.0033(17) -0.026(2)
O19 0.029(2) 0.031(2) 0.033(2) -0.013(2) -0.0077(18) -0.0034(18)
O20 0.040(2) 0.018(2) 0.041(3) -0.0014(19) -0.0018(19) -0.0137(19)
O21 0.040(3) 0.039(3) 0.023(2) -0.012(2) -0.0097(18) 0.016(2)
O22 0.030(2) 0.059(3) 0.021(2) -0.018(2) 0.0028(17) 0.011(2)
O23 0.032(2) 0.023(2) 0.023(2) -0.0016(18) 0.0019(17) -0.0001(17)
O24 0.024(2) 0.039(3) 0.0171(19) 0.0018(18) 0.0046(15) -0.0089(18)
O25 0.024(2) 0.031(3) 0.051(3) -0.012(2) 0.0052(19) -0.0053(18)
O26 0.045(3) 0.064(4) 0.021(2) -0.004(2) 0.0004(19) -0.032(3)
O27 0.023(2) 0.049(3) 0.035(3) 0.017(2) 0.0001(18) -0.004(2)
O28 0.035(2) 0.022(2) 0.027(2) 0.0011(18) -0.0009(17) 0.0060(18)
O29 0.043(3) 0.029(3) 0.038(3) 0.003(2) 0.014(2) -0.008(2)
N1 0.044(4) 0.056(5) 0.058(4) 0.016(4) 0.009(3) -0.016(3)
C1 0.034(3) 0.018(3) 0.028(3) -0.011(2) -0.003(2) -0.004(2)
C2 0.024(3) 0.015(3) 0.031(3) -0.011(2) -0.002(2) -0.002(2)
C3 0.026(3) 0.029(4) 0.049(4) -0.027(3) 0.012(3) -0.002(3)
C4 0.025(3) 0.046(4) 0.059(5) -0.022(4) 0.020(3) -0.007(3)
C5 0.029(3) 0.028(3) 0.044(4) -0.011(3) 0.009(3) -0.015(3)
C6 0.019(3) 0.021(3) 0.023(3) -0.005(2) 0.003(2) -0.008(2)
C7 0.021(3) 0.018(3) 0.024(3) -0.007(2) 0.004(2) -0.008(2)
C8 0.023(3) 0.018(3) 0.020(3) -0.004(2) -0.001(2) -0.004(2)
C9 0.039(3) 0.017(3) 0.019(3) 0.003(2) -0.003(2) -0.011(2)
C10 0.025(3) 0.015(3) 0.029(3) 0.001(2) -0.004(2) -0.005(2)
C11 0.028(3) 0.016(3) 0.058(5) 0.001(3) 0.000(3) 0.000(2)
C12 0.024(3) 0.026(4) 0.108(7) 0.005(4) 0.003(4) -0.003(3)
C13 0.025(3) 0.022(3) 0.061(5) -0.001(3) -0.004(3) -0.011(3)
C14 0.022(3) 0.017(3) 0.027(3) -0.003(2) -0.002(2) -0.005(2)
C15 0.024(3) 0.016(3) 0.026(3) 0.000(2) -0.001(2) -0.006(2)
C16 0.027(3) 0.014(3) 0.021(3) -0.003(2) 0.003(2) -0.007(2)
C17 0.027(3) 0.020(3) 0.025(3) -0.003(2) 0.009(2) -0.007(2)
C18 0.032(3) 0.044(4) 0.018(3) -0.010(3) 0.009(2) -0.023(3)
C19 0.060(5) 0.087(7) 0.029(4) -0.019(4) 0.020(3) -0.055(5)
C20 0.064(5) 0.091(7) 0.032(4) -0.034(4) 0.020(3) -0.058(5)
C21 0.048(4) 0.050(4) 0.021(3) -0.016(3) 0.009(3) -0.030(3)
C22 0.020(3) 0.027(3) 0.019(3) -0.004(2) 0.004(2) -0.011(2)
C23 0.022(3) 0.025(3) 0.017(3) -0.007(2) 0.006(2) -0.011(2)
C24 0.015(2) 0.022(3) 0.016(3) -0.002(2) 0.0010(19) -0.003(2)
C25 0.019(3) 0.018(3) 0.023(3) 0.001(2) 0.002(2) -0.003(2)
C26 0.022(3) 0.013(3) 0.019(3) -0.003(2) 0.001(2) -0.003(2)
C27 0.030(3) 0.019(3) 0.020(3) -0.011(2) 0.001(2) 0.000(2)
C28 0.045(4) 0.028(3) 0.019(3) -0.008(3) -0.006(3) -0.002(3)
C29 0.036(3) 0.016(3) 0.024(3) -0.003(2) -0.010(2) -0.002(2)
C30 0.030(3) 0.018(3) 0.017(3) -0.006(2) 0.003(2) -0.006(2)
C31 0.023(3) 0.016(3) 0.017(3) -0.002(2) -0.001(2) -0.002(2)
C32 0.021(3) 0.029(3) 0.027(3) -0.014(3) 0.004(2) -0.003(2)
C33 0.018(3) 0.016(3) 0.034(3) -0.006(2) -0.003(2) -0.007(2)
C34 0.028(3) 0.016(3) 0.020(3) -0.003(2) 0.000(2) -0.006(2)
C35 0.056(4) 0.033(4) 0.019(3) 0.001(3) 0.007(3) -0.027(3)
C36 0.063(4) 0.033(4) 0.017(3) -0.004(3) 0.013(3) -0.026(3)
C37 0.051(4) 0.023(3) 0.023(3) -0.005(3) 0.005(3) -0.019(3)
C38 0.030(3) 0.015(3) 0.016(3) 0.002(2) 0.000(2) -0.006(2)
C39 0.025(3) 0.015(3) 0.019(3) -0.001(2) 0.003(2) -0.007(2)
C40 0.026(3) 0.022(3) 0.025(3) 0.007(2) -0.004(2) -0.013(2)
C41 0.027(3) 0.021(3) 0.020(3) -0.004(2) 0.000(2) -0.003(2)
C42 0.021(3) 0.023(3) 0.021(3) -0.001(2) 0.002(2) -0.001(2)
C43 0.028(3) 0.029(3) 0.032(3) -0.010(3) -0.004(3) 0.008(3)
C44 0.033(3) 0.036(4) 0.040(4) -0.005(3) -0.013(3) 0.015(3)
C45 0.029(3) 0.027(3) 0.028(3) 0.000(3) -0.007(2) -0.003(2)
C46 0.015(2) 0.025(3) 0.019(3) -0.002(2) 0.001(2) -0.005(2)
C47 0.021(3) 0.017(3) 0.024(3) 0.000(2) 0.002(2) 0.000(2)
C48 0.016(2) 0.028(3) 0.017(3) -0.003(2) -0.001(2) -0.005(2)
C49 0.050(4) 0.041(5) 0.056(5) 0.021(4) 0.007(4) -0.004(4)
C50 0.072(6) 0.076(8) 0.066(6) -0.008(6) 0.021(5) -0.010(5)
C51 0.104(8) 0.069(8) 0.089(8) 0.023(6) 0.016(6) -0.042(6)
O30 0.083(5) 0.078(6) 0.090(6) -0.033(5) -0.010(4) 0.015(4)
N2 0.056(5) 0.064(6) 0.098(7) -0.031(5) -0.017(5) 0.007(4)
C52 0.058(6) 0.059(7) 0.122(10) -0.005(7) -0.038(6) -0.002(5)
C53 0.132(12) 0.053(8) 0.182(17) 0.000(9) 0.001(10) -0.002(8)
C54 0.116(11) 0.180(18) 0.100(11) -0.047(11) 0.014(8) -0.064(11)
O31 0.053(3) 0.056(4) 0.032(3) 0.009(3) -0.002(2) 0.012(3)

loop_
_atom_type_symbol
_atom_type_description
_atom_type_scat_dispersion_real
_atom_type_scat_dispersion_imag
_atom_type_scat_source
C C 0.0033 0.0016 'International Tables Vol C Tables 4.2.6.8 and 6.1.1.4'
H H 0.0000 0.0000 'International Tables Vol C Tables 4.2.6.8 and 6.1.1.4'
Dy Dy -0.1892 4.4098 'International Tables Vol C Tables 4.2.6.8 and 6.1.1.4'
N N 0.0061 0.0033 'International Tables Vol C Tables 4.2.6.8 and 6.1.1.4'
O O 0.0106 0.0060 'International Tables Vol C Tables 4.2.6.8 and 6.1.1.4'

loop_
_geom_angle_atom_site_label_1
_geom_angle_atom_site_label_2
_geom_angle_atom_site_label_3
_geom_angle
_geom_angle_site_symmetry_1
_geom_angle_site_symmetry_3
O3 Dy1 O7 81.17(15) . .
O3 Dy1 O8 131.22(14) . .
O3 Dy1 O9 75.79(15) . .
O3 Dy1 O10 125.38(14) . .
O3 Dy1 O13 78.76(15) . .
O7 Dy1 O8 51.64(13) . .
O7 Dy1 O9 73.27(16) . .
O7 Dy1 O10 97.65(16) . .
O9 Dy1 O8 98.34(16) . .
O10 Dy1 O8 78.32(14) . .
O10 Dy1 O9 52.54(13) . .
O11 Dy1 O3 141.59(14) . .
O11 Dy1 O7 126.64(14) . .
O11 Dy1 O8 76.44(14) . .
O11 Dy1 O9 132.92(14) . .
O11 Dy1 O10 81.00(14) . .
O11 Dy1 O13 82.18(15) . .
O11 Dy1 O18 81.46(15) . .
O13 Dy1 O7 149.84(15) . .
O13 Dy1 O8 149.04(14) . .
O13 Dy1 O9 80.11(16) . .
O13 Dy1 O10 76.41(15) . .
O18 Dy1 O3 76.85(15) . .
O18 Dy1 O7 81.82(17) . .
O18 Dy1 O8 84.06(16) . .
O18 Dy1 O9 145.30(15) . .
O18 Dy1 O10 157.57(14) . .
O18 Dy1 O13 114.79(16) . .
O4 Dy2 O16 175.09(16) . 1_545
O4 Dy2 O19 79.85(16) . .
O4 Dy2 O24 94.03(16) . .
O4 Dy2 O25 100.41(16) . .
O4 Dy2 O26 76.69(16) . .
O4 Dy2 O27 94.16(17) . .
O16 Dy2 O19 103.51(15) 1_545 .
O16 Dy2 O26 98.49(17) 1_545 .
O16 Dy2 O27 84.98(17) 1_545 .
O19 Dy2 O26 138.01(15) . .
O24 Dy2 O16 90.24(17) . 1_545
O24 Dy2 O19 77.21(14) . .
O24 Dy2 O25 149.63(17) . .
O24 Dy2 O26 138.35(15) . .
O24 Dy2 O27 70.45(15) . .
O25 Dy2 O16 76.91(16) . 1_545
O25 Dy2 O19 79.23(16) . .
O25 Dy2 O26 71.50(17) . .
O25 Dy2 O27 134.00(16) . .
O27 Dy2 O19 146.62(15) . .
O27 Dy2 O26 69.89(15) . .
O2 Dy3 O21 76.83(14) . 2_566
O2 Dy3 O22 127.47(14) . 2_566
O2 Dy3 C41 101.78(15) . 2_566
O6 Dy3 O2 84.17(16) 1_565 .
O6 Dy3 O12 88.60(17) 1_565 .
O6 Dy3 O14 93.78(17) 1_565 .
O6 Dy3 O17 164.94(17) 1_565 .
O6 Dy3 O21 81.45(18) 1_565 2_566
O6 Dy3 O22 100.28(19) 1_565 2_566
O6 Dy3 C41 92.64(18) 1_565 2_566
O12 Dy3 O2 155.95(15) . .
O12 Dy3 O14 77.12(14) . .
O12 Dy3 O17 105.43(17) . .
O12 Dy3 O21 124.74(14) . 2_566
O12 Dy3 O22 76.38(14) . 2_566
O12 Dy3 C41 101.43(15) . 2_566
O14 Dy3 O2 80.50(14) . .
O14 Dy3 O21 157.18(13) . 2_566
O14 Dy3 O22 149.55(14) . 2_566
O14 Dy3 C41 173.37(16) . 2_566
O17 Dy3 O2 84.96(17) . .
O17 Dy3 O14 94.68(16) . .
O17 Dy3 O21 85.95(18) . 2_566
O17 Dy3 O22 78.27(18) . 2_566
O17 Dy3 C41 79.41(17) . 2_566
O21 Dy3 C41 26.49(14) 2_566 2_566
O22 Dy3 O21 52.81(14) 2_566 2_566
O22 Dy3 C41 26.44(15) 2_566 2_566
O1 Dy4 O5 116.80(16) . 1_565
O1 Dy4 O28 88.81(18) . .
O1 Dy4 O29 74.78(18) . .
O5 Dy4 O28 75.34(16) 1_565 .
O5 Dy4 O29 142.15(17) 1_565 .
O15 Dy4 O1 83.9(2) . .
O15 Dy4 O5 75.79(18) . 1_565
O15 Dy4 O20 119.71(19) . 1_565
O15 Dy4 O23 81.81(16) . 1_565
O15 Dy4 O28 142.96(16) . .
O15 Dy4 O29 141.88(18) . .
O20 Dy4 O1 153.69(18) 1_565 .
O20 Dy4 O5 82.49(16) 1_565 1_565
O20 Dy4 O28 78.63(15) 1_565 .
O20 Dy4 O29 79.13(16) 1_565 .
O23 Dy4 O1 95.47(16) 1_565 .
O23 Dy4 O5 137.78(16) 1_565 1_565
O23 Dy4 O20 78.22(15) 1_565 1_565
O23 Dy4 O28 135.13(15) 1_565 .
O23 Dy4 O29 69.44(15) 1_565 .
O28 Dy4 O29 68.77(15) . .
C1 O1 Dy4 117.4(4) . .
C1 O2 Dy3 157.9(4) . .
C8 O3 Dy1 160.6(4) . .
C8 O4 Dy2 155.2(4) . .
C9 O5 Dy4 155.7(4) . 1_545
C9 O6 Dy3 148.4(4) . 1_545
C16 O7 Dy1 98.4(3) . .
C16 O8 Dy1 90.0(3) . .
C17 O9 Dy1 92.5(4) . .
C17 O10 Dy1 94.8(3) . .
C24 O11 Dy1 148.7(3) . .
C24 O12 Dy3 137.8(3) . .
C25 O13 Dy1 113.6(4) . .
C25 O14 Dy3 167.4(4) . .
C32 O15 Dy4 172.1(5) . .
C32 O16 Dy2 123.9(4) . 1_565
C40 O17 Dy3 127.1(4) . .
C40 O18 Dy1 153.9(4) . .
C33 O19 Dy2 156.3(4) . .
C33 O20 Dy4 113.9(4) . 1_545
C41 O21 Dy3 93.1(3) . 2_566
C41 O22 Dy3 94.8(3) . 2_566
C48 O23 Dy4 141.2(4) . 1_545
C48 O24 Dy2 135.0(3) . .
Dy2 O25 H25A 119.9 . .
Dy2 O25 H25B 120.1 . .
H25A O25 H25B 120.0 . .
Dy2 O26 H26A 120.0 . .
Dy2 O26 H26B 120.0 . .
H26A O26 H26B 120.0 . .
Dy2 O27 H27A 119.9 . .
Dy2 O27 H27B 120.1 . .
H27A O27 H27B 120.0 . .
Dy4 O28 H28A 120.0 . .
Dy4 O28 H28B 120.0 . .
H28A O28 H28B 120.0 . .
C49 O29 Dy4 131.5(5) . .
C49 N1 C50 119.1(8) . .
C49 N1 C51 126.1(9) . .
C51 N1 C50 114.0(7) . .
O1 C1 C2 117.8(5) . .
O2 C1 O1 121.8(6) . .
O2 C1 C2 120.5(5) . .
C3 C2 C1 121.5(5) . .
C3 C2 C7 118.1(5) . .
C7 C2 C1 120.4(5) . .
C2 C3 H3 119.6 . .
C4 C3 C2 120.7(5) . .
C4 C3 H3 119.6 . .
C3 C4 H4 119.8 . .
C3 C4 C5 120.3(6) . .
C5 C4 H4 119.8 . .
C4 C5 H5 120.0 . .
C4 C5 C6 120.0(6) . .
C6 C5 H5 120.0 . .
C5 C6 C8 120.7(5) . .
C7 C6 C5 119.2(5) . .
C7 C6 C8 120.2(5) . .
C2 C7 H7 119.2 . .
C6 C7 C2 121.5(5) . .
C6 C7 H7 119.2 . .
O3 C8 O4 123.5(5) . .
O3 C8 C6 119.1(5) . .
O4 C8 C6 117.5(5) . .
O5 C9 O6 124.2(6) . .
O5 C9 C10 119.5(5) . .
O6 C9 C10 116.3(6) . .
C11 C10 C9 120.2(5) . .
C15 C10 C9 120.8(5) . .
C15 C10 C11 118.9(6) . .
C10 C11 H11 119.9 . .
C10 C11 C12 120.2(6) . .
C12 C11 H11 119.9 . .
C11 C12 H12 120.0 . .
C13 C12 C11 120.1(6) . .
C13 C12 H12 120.0 . .
C12 C13 H13 119.6 . .
C12 C13 C14 120.8(6) . .
C14 C13 H13 119.6 . .
C13 C14 C16 121.6(5) . .
C15 C14 C13 118.0(6) . .
C15 C14 C16 120.4(5) . .
C10 C15 C14 121.9(5) . .
C10 C15 H15 119.0 . .
C14 C15 H15 119.0 . .
O7 C16 C14 117.6(5) . .
O8 C16 O7 119.9(5) . .
O8 C16 C14 122.5(5) . .
O9 C17 C18 119.8(5) . .
O10 C17 O9 120.2(6) . .
O10 C17 C18 120.0(5) . .
C19 C18 C17 121.4(5) . .
C19 C18 C23 119.7(6) . .
C23 C18 C17 118.9(5) . .
C18 C19 H19 119.8 . .
C18 C19 C20 120.5(6) . .
C20 C19 H19 119.8 . .
C19 C20 H20 120.6 . .
C21 C20 C19 118.8(6) . .
C21 C20 H20 120.6 . .
C20 C21 H21 119.4 . .
C22 C21 C20 121.1(6) . .
C22 C21 H21 119.4 . .
C21 C22 C23 119.3(5) . .
C21 C22 C24 122.6(5) . 2_665
C23 C22 C24 117.9(5) . 2_665
C18 C23 C22 120.3(5) . .
C18 C23 H23 119.8 . .
C22 C23 H23 119.8 . .
O11 C24 O12 124.6(5) . .
O11 C24 C22 117.3(5) . 2_665
O12 C24 C22 118.1(5) . 2_665
O13 C25 C26 118.4(5) . .
O14 C25 O13 123.3(5) . .
O14 C25 C26 118.3(5) . .
C27 C26 C25 120.3(5) . .
C31 C26 C25 120.3(5) . .
C31 C26 C27 119.3(5) . .
C26 C27 H27 119.5 . .
C28 C27 C26 121.1(5) . .
C28 C27 H27 119.5 . .
C27 C28 H28 119.7 . .
C27 C28 C29 120.7(5) . .
C29 C28 H28 119.7 . .
C28 C29 H29 120.5 . .
C28 C29 C30 119.0(5) . .
C30 C29 H29 120.5 . .
C29 C30 C32 120.5(5) . .
C31 C30 C29 120.3(5) . .
C31 C30 C32 119.2(5) . .
C26 C31 C30 119.7(5) . .
C26 C31 H31 120.2 . .
C30 C31 H31 120.2 . .
O15 C32 O16 124.3(6) . .
O15 C32 C30 117.4(6) . .
O16 C32 C30 118.3(5) . .
O19 C33 C34 121.3(5) . .
O20 C33 O19 122.7(5) . .
O20 C33 C34 116.0(5) . .
C35 C34 C33 119.5(5) . .
C35 C34 C39 119.1(5) . .
C39 C34 C33 121.3(5) . .
C34 C35 H35 119.3 . .
C36 C35 C34 121.3(6) . .
C36 C35 H35 119.3 . .
C35 C36 H36 120.2 . .
C35 C36 C37 119.6(6) . .
C37 C36 H36 120.2 . .
C36 C37 H37 120.1 . .
C38 C37 C36 119.8(6) . .
C38 C37 H37 120.1 . .
C37 C38 C39 120.5(5) . .
C37 C38 C40 120.4(5) . .
C39 C38 C40 119.1(5) . .
C34 C39 H39 120.2 . .
C38 C39 C34 119.6(5) . .
C38 C39 H39 120.2 . .
O17 C40 C38 116.7(5) . .
O18 C40 O17 122.9(6) . .
O18 C40 C38 120.4(5) . .
O21 C41 Dy3 60.4(3) . 2_566
O21 C41 O22 118.8(5) . .
O21 C41 C42 121.3(5) . .
O22 C41 Dy3 58.7(3) . 2_566
O22 C41 C42 119.9(5) . .
C42 C41 Dy3 171.5(4) . 2_566
C43 C42 C41 118.6(5) . .
C43 C42 C47 119.8(5) . .
C47 C42 C41 121.5(5) . .
C42 C43 H43 119.8 . .
C42 C43 C44 120.5(6) . .
C44 C43 H43 119.8 . .
C43 C44 H44 120.0 . .
C45 C44 C43 119.9(6) . .
C45 C44 H44 120.0 . .
C44 C45 H45 120.2 . .
C44 C45 C46 119.6(6) . .
C46 C45 H45 120.2 . .
C45 C46 C47 120.8(5) . .
C45 C46 C48 120.2(5) . .
C47 C46 C48 118.9(5) . .
C42 C47 C46 119.2(5) . .
C42 C47 H47 120.4 . .
C46 C47 H47 120.4 . .
O23 C48 O24 123.9(5) . .
O23 C48 C46 119.4(5) . .
O24 C48 C46 116.7(5) . .
O29 C49 N1 128.5(8) . .
O29 C49 H49 115.7 . .
N1 C49 H49 115.7 . .
N1 C50 H50A 109.5 . .
N1 C50 H50B 109.5 . .
N1 C50 H50C 109.5 . .
H50A C50 H50B 109.5 . .
H50A C50 H50C 109.5 . .
H50B C50 H50C 109.5 . .
N1 C51 H51A 109.5 . .
N1 C51 H51B 109.5 . .
N1 C51 H51C 109.5 . .
H51A C51 H51B 109.5 . .
H51A C51 H51C 109.5 . .
H51B C51 H51C 109.5 . .
C52 N2 C53 116.7(11) . .
C52 N2 C54 125.6(11) . .
C54 N2 C53 117.7(11) . .
O30 C52 N2 123.2(12) . .
O30 C52 H52 118.4 . .
N2 C52 H52 118.4 . .
N2 C53 H53A 109.5 . .
N2 C53 H53B 109.5 . .
N2 C53 H53C 109.5 . .
H53A C53 H53B 109.5 . .
H53A C53 H53C 109.5 . .
H53B C53 H53C 109.5 . .
N2 C54 H54A 109.5 . .
N2 C54 H54B 109.5 . .
N2 C54 H54C 109.5 . .
H54A C54 H54B 109.5 . .
H54A C54 H54C 109.5 . .
H54B C54 H54C 109.5 . .
H31A O31 H31B 120.0 . .

loop_
_geom_bond_atom_site_label_1
_geom_bond_atom_site_label_2
_geom_bond_distance
_geom_bond_site_symmetry_2
Dy1 O3 2.308(4) .
Dy1 O7 2.395(4) .
Dy1 O8 2.583(4) .
Dy1 O9 2.482(4) .
Dy1 O10 2.444(4) .
Dy1 O11 2.272(4) .
Dy1 O13 2.394(4) .
Dy1 O18 2.277(4) .
Dy2 O4 2.238(4) .
Dy2 O16 2.332(4) 1_545
Dy2 O19 2.417(4) .
Dy2 O24 2.248(4) .
Dy2 O25 2.312(4) .
Dy2 O26 2.479(5) .
Dy2 O27 2.350(4) .
Dy3 O2 2.345(4) .
Dy3 O6 2.244(4) 1_565
Dy3 O12 2.278(4) .
Dy3 O14 2.306(4) .
Dy3 O17 2.279(4) .
Dy3 O21 2.435(4) 2_566
Dy3 O22 2.398(4) 2_566
Dy3 C41 2.796(6) 2_566
Dy4 O1 2.320(5) .
Dy4 O5 2.345(4) 1_565
Dy4 O15 2.249(5) .
Dy4 O20 2.312(4) 1_565
Dy4 O23 2.306(4) 1_565
Dy4 O28 2.353(4) .
Dy4 O29 2.475(4) .
O1 C1 1.260(7) .
O2 C1 1.259(7) .
O3 C8 1.249(7) .
O4 C8 1.259(7) .
O5 C9 1.247(7) .
O6 C9 1.260(7) .
O7 C16 1.266(6) .
O8 C16 1.247(7) .
O9 C17 1.267(7) .
O10 C17 1.248(7) .
O11 C24 1.259(7) .
O12 C24 1.269(6) .
O13 C25 1.260(7) .
O14 C25 1.249(7) .
O15 C32 1.258(7) .
O16 C32 1.260(7) .
O17 C40 1.269(8) .
O18 C40 1.250(7) .
O19 C33 1.262(7) .
O20 C33 1.261(7) .
O21 C41 1.249(7) .
O22 C41 1.250(7) .
O23 C48 1.250(7) .
O24 C48 1.274(7) .
O25 H25A 0.8502 .
O25 H25B 0.8499 .
O26 H26A 0.8498 .
O26 H26B 0.8501 .
O27 H27A 0.8499 .
O27 H27B 0.8499 .
O28 H28A 0.8500 .
O28 H28B 0.8500 .
O29 C49 1.231(9) .
N1 C49 1.285(9) .
N1 C50 1.470(12) .
N1 C51 1.421(11) .
C1 C2 1.493(8) .
C2 C3 1.401(8) .
C2 C7 1.402(7) .
C3 H3 0.9300 .
C3 C4 1.366(10) .
C4 H4 0.9300 .
C4 C5 1.394(9) .
C5 H5 0.9300 .
C5 C6 1.396(8) .
C6 C7 1.375(8) .
C6 C8 1.476(8) .
C7 H7 0.9300 .
C9 C10 1.500(8) .
C10 C11 1.389(8) .
C10 C15 1.382(8) .
C11 H11 0.9300 .
C11 C12 1.395(10) .
C12 H12 0.9300 .
C12 C13 1.376(10) .
C13 H13 0.9300 .
C13 C14 1.398(8) .
C14 C15 1.395(8) .
C14 C16 1.485(8) .
C15 H15 0.9300 .
C17 C18 1.502(8) .
C18 C19 1.388(9) .
C18 C23 1.400(8) .
C19 H19 0.9300 .
C19 C20 1.412(10) .
C20 H20 0.9300 .
C20 C21 1.394(9) .
C21 H21 0.9300 .
C21 C22 1.391(8) .
C22 C23 1.403(8) .
C22 C24 1.485(7) 2_665
C23 H23 0.9300 .
C25 C26 1.520(7) .
C26 C27 1.401(7) .
C26 C31 1.393(7) .
C27 H27 0.9300 .
C27 C28 1.359(8) .
C28 H28 0.9300 .
C28 C29 1.394(8) .
C29 H29 0.9300 .
C29 C30 1.407(8) .
C30 C31 1.395(8) .
C30 C32 1.500(8) .
C31 H31 0.9300 .
C33 C34 1.490(8) .
C34 C35 1.391(8) .
C34 C39 1.399(8) .
C35 H35 0.9300 .
C35 C36 1.375(9) .
C36 H36 0.9300 .
C36 C37 1.396(9) .
C37 H37 0.9300 .
C37 C38 1.386(8) .
C38 C39 1.393(8) .
C38 C40 1.495(8) .
C39 H39 0.9300 .
C41 C42 1.498(8) .
C42 C43 1.375(8) .
C42 C47 1.394(8) .
C43 H43 0.9300 .
C43 C44 1.402(9) .
C44 H44 0.9300 .
C44 C45 1.377(9) .
C45 H45 0.9300 .
C45 C46 1.383(8) .
C46 C47 1.397(8) .
C46 C48 1.502(8) .
C47 H47 0.9300 .
C49 H49 0.9300 .
C50 H50A 0.9600 .
C50 H50B 0.9600 .
C50 H50C 0.9600 .
C51 H51A 0.9600 .
C51 H51B 0.9600 .
C51 H51C 0.9600 .
O30 C52 1.157(12) .
N2 C52 1.379(13) .
N2 C53 1.450(15) .
N2 C54 1.408(15) .
C52 H52 0.9300 .
C53 H53A 0.9600 .
C53 H53B 0.9600 .
C53 H53C 0.9600 .
C54 H54A 0.9600 .
C54 H54B 0.9600 .
C54 H54C 0.9600 .
O31 H31A 0.8501 .
O31 H31B 0.8500 .
